data_1513085
loop_
_publ_author_name
'Qi, Qingkai'
'Zhang, Jibo'
'Xu, Bin'
'Li, Bao'
'Zhang, Sean Xiao-An'
'Tian, Wenjing'

_publ_section_title
;
 Mechanochromism and Polymorphism-Dependent Emission of
 Tetrakis(4-(dimethylamino)phenyl)ethylene
;
_journal_issue 47
_journal_name_full 'The Journal of Physical Chemistry C'
_journal_page_first 24997
_journal_paper_doi 10.1021/jp407965a
_journal_volume 117
_journal_year 2013
_chemical_formula_moiety 'C34 H40 N4'
_chemical_formula_sum 'C34 H40 N4'
_chemical_formula_weight 504.70
_chemical_name_systematic
; 
 ? 
;
_space_group_IT_number 15
_symmetry_cell_setting monoclinic
_symmetry_space_group_name_Hall '-C 2yc'
_symmetry_space_group_name_H-M 'C 1 2/c 1'
_atom_sites_solution_hydrogens geom
_atom_sites_solution_primary direct
_atom_sites_solution_secondary difmap
_audit_creation_method SHELXL-97
_cell_angle_alpha 90.00
_cell_angle_beta 96.26(3)
_cell_angle_gamma 90.00
_cell_formula_units_Z 4
_cell_length_a 21.767(14)
_cell_length_b 5.973(3)
_cell_length_c 23.372(15)
_cell_measurement_reflns_used 7753
_cell_measurement_temperature 291(2)
_cell_measurement_theta_max 27.52
_cell_measurement_theta_min 3.51
_cell_volume 3021(3)
_computing_cell_refinement RAPID-AUTO
_computing_data_collection 'RAPID-AUTO (Rigaku Corporation, 1998)'
_computing_data_reduction 'CrystalStructure (Rigaku/MSC and Rigaku Corporation, 2002)'
_computing_molecular_graphics 'SHELXTL (Sheldrick, 2008)'
_computing_publication_material SHELXL-97
_computing_structure_refinement 'SHELXL-97 (Sheldrick, 2008)'
_computing_structure_solution 'SHELXS-97 (Sheldrick, 2008)'
_diffrn_ambient_temperature 291(2)
_diffrn_measured_fraction_theta_full 0.994
_diffrn_measured_fraction_theta_max 0.994
_diffrn_measurement_device_type 'Rigaku RAXIS-RAPID'
_diffrn_measurement_method '\w scans'
_diffrn_radiation_monochromator graphite
_diffrn_radiation_source 'fine-focus sealed tube'
_diffrn_radiation_type MoK\a
_diffrn_radiation_wavelength 0.71073
_diffrn_reflns_av_R_equivalents 0.0325
_diffrn_reflns_av_sigmaI/netI 0.0335
_diffrn_reflns_limit_h_max 28
_diffrn_reflns_limit_h_min -28
_diffrn_reflns_limit_k_max 7
_diffrn_reflns_limit_k_min -7
_diffrn_reflns_limit_l_max 30
_diffrn_reflns_limit_l_min -30
_diffrn_reflns_number 12604
_diffrn_reflns_theta_full 27.47
_diffrn_reflns_theta_max 27.47
_diffrn_reflns_theta_min 3.51
_exptl_absorpt_coefficient_mu 0.065
_exptl_absorpt_correction_T_max 0.9791
_exptl_absorpt_correction_T_min 0.9744
_exptl_absorpt_correction_type multi-scan
_exptl_crystal_colour colorless
_exptl_crystal_density_diffrn 1.110
_exptl_crystal_density_method 'not measured'
_exptl_crystal_description block
_exptl_crystal_F_000 1088
_exptl_crystal_size_max 0.40
_exptl_crystal_size_mid 0.37
_exptl_crystal_size_min 0.32
_refine_diff_density_max 0.107
_refine_diff_density_min -0.141
_refine_diff_density_rms 0.033
_refine_ls_extinction_method none
_refine_ls_goodness_of_fit_ref 0.986
_refine_ls_hydrogen_treatment constr
_refine_ls_matrix_type full
_refine_ls_number_parameters 176
_refine_ls_number_reflns 3443
_refine_ls_number_restraints 0
_refine_ls_restrained_S_all 0.986
_refine_ls_R_factor_all 0.0920
_refine_ls_R_factor_gt 0.0528
_refine_ls_shift/su_max 0.000
_refine_ls_shift/su_mean 0.000
_refine_ls_structure_factor_coef Fsqd
_refine_ls_weighting_details 'calc w=1/[\s^2^(Fo^2^)+(0.0945P)^2^+0.0000P] where P=(Fo^2^+2Fc^2^)/3'
_refine_ls_weighting_scheme calc
_refine_ls_wR_factor_gt 0.1465
_refine_ls_wR_factor_ref 0.1692
_reflns_number_gt 1869
_reflns_number_total 3443
_reflns_threshold_expression >2sigma(I)
_cod_data_source_file jp407965a_si_001.cif
_cod_data_source_block qqk13-1
_cod_original_sg_symbol_H-M 'C 2/c'
_cod_database_code 1513085

loop_
_symmetry_equiv_pos_as_xyz
'x, y, z'
'-x, y, -z+1/2'
'x+1/2, y+1/2, z'
'-x+1/2, y+1/2, -z+1/2'
'-x, -y, -z'
'x, -y, z-1/2'
'-x+1/2, -y+1/2, -z'
'x+1/2, -y+1/2, z-1/2'

loop_
_atom_site_label
_atom_site_type_symbol
_atom_site_fract_x
_atom_site_fract_y
_atom_site_fract_z
_atom_site_U_iso_or_equiv
_atom_site_adp_type
_atom_site_occupancy
_atom_site_symmetry_multiplicity
_atom_site_calc_flag
_atom_site_refinement_flags
C1 C 0.02894(7) 0.3786(2) 0.26369(6) 0.0570(4) Uani 1 1 d .
C2 C 0.08463(7) 0.3458(2) 0.23274(6) 0.0571(4) Uani 1 1 d .
C3 C 0.09135(7) 0.1557(3) 0.20038(7) 0.0666(4) Uani 1 1 d .
H3 H 0.0593 0.0522 0.1962 0.080 Uiso 1 1 calc R
C4 C 0.14394(8) 0.1138(3) 0.17401(8) 0.0698(5) Uani 1 1 d .
H4 H 0.1467 -0.0180 0.1533 0.084 Uiso 1 1 calc R
C5 C 0.19285(7) 0.2651(3) 0.17788(7) 0.0631(4) Uani 1 1 d .
C6 C 0.18651(8) 0.4569(3) 0.21067(7) 0.0752(5) Uani 1 1 d .
H6 H 0.2181 0.5624 0.2144 0.090 Uiso 1 1 calc R
C7 C 0.13420(8) 0.4930(3) 0.23769(7) 0.0719(5) Uani 1 1 d .
H7 H 0.1320 0.6209 0.2601 0.086 Uiso 1 1 calc R
C8 C 0.04193(7) 0.4138(3) 0.32678(6) 0.0568(4) Uani 1 1 d .
C9 C 0.07933(7) 0.2722(3) 0.36226(7) 0.0665(4) Uani 1 1 d .
H9 H 0.0947 0.1432 0.3467 0.080 Uiso 1 1 calc R
C10 C 0.09457(8) 0.3168(3) 0.42028(7) 0.0742(5) Uani 1 1 d .
H10 H 0.1193 0.2158 0.4426 0.089 Uiso 1 1 calc R
C11 C 0.07389(8) 0.5085(3) 0.44588(7) 0.0713(5) Uani 1 1 d .
C12 C 0.03702(10) 0.6526(3) 0.41018(8) 0.0810(5) Uani 1 1 d .
H12 H 0.0226 0.7841 0.4253 0.097 Uiso 1 1 calc R
C13 C 0.02149(9) 0.6044(3) 0.35293(7) 0.0751(5) Uani 1 1 d .
H13 H -0.0038 0.7039 0.3307 0.090 Uiso 1 1 calc R
C14 C 0.29252(9) 0.3939(4) 0.15072(11) 0.1015(7) Uani 1 1 d .
H14A H 0.2781 0.5111 0.1245 0.152 Uiso 1 1 calc R
H14B H 0.3293 0.3287 0.1386 0.152 Uiso 1 1 calc R
H14C H 0.3015 0.4549 0.1887 0.152 Uiso 1 1 calc R
C15 C 0.24942(12) 0.0372(5) 0.11470(14) 0.1347(10) Uani 1 1 d .
H15A H 0.2383 -0.0957 0.1343 0.202 Uiso 1 1 calc R
H15B H 0.2909 0.0230 0.1048 0.202 Uiso 1 1 calc R
H15C H 0.2216 0.0571 0.0803 0.202 Uiso 1 1 calc R
C16 C 0.13148(15) 0.4172(5) 0.53844(10) 0.1397(11) Uani 1 1 d .
H16A H 0.1168 0.2655 0.5381 0.209 Uiso 1 1 calc R
H16B H 0.1360 0.4727 0.5772 0.209 Uiso 1 1 calc R
H16C H 0.1707 0.4220 0.5233 0.209 Uiso 1 1 calc R
C17 C 0.06647(13) 0.7570(4) 0.52837(9) 0.1180(9) Uani 1 1 d .
H17A H 0.0867 0.8833 0.5133 0.177 Uiso 1 1 calc R
H17B H 0.0757 0.7529 0.5695 0.177 Uiso 1 1 calc R
H17C H 0.0226 0.7701 0.5186 0.177 Uiso 1 1 calc R
N1 N 0.24557(7) 0.2250(3) 0.15117(7) 0.0861(5) Uani 1 1 d .
N2 N 0.08819(10) 0.5528(4) 0.50380(7) 0.1076(6) Uani 1 1 d .

loop_
_atom_site_aniso_label
_atom_site_aniso_U_11
_atom_site_aniso_U_22
_atom_site_aniso_U_33
_atom_site_aniso_U_23
_atom_site_aniso_U_13
_atom_site_aniso_U_12
C1 0.0544(8) 0.0577(8) 0.0578(9) 0.0011(7) 0.0015(6) -0.0003(7)
C2 0.0531(8) 0.0606(8) 0.0560(8) 0.0008(7) -0.0011(6) -0.0024(7)
C3 0.0552(9) 0.0600(9) 0.0844(11) -0.0088(8) 0.0063(8) -0.0101(7)
C4 0.0636(10) 0.0603(9) 0.0857(11) -0.0096(8) 0.0095(8) 0.0003(8)
C5 0.0504(9) 0.0735(10) 0.0643(9) 0.0088(8) 0.0014(7) 0.0016(8)
C6 0.0632(11) 0.0843(12) 0.0780(11) -0.0082(9) 0.0074(8) -0.0255(9)
C7 0.0717(11) 0.0725(10) 0.0716(10) -0.0174(8) 0.0083(8) -0.0168(9)
C8 0.0511(8) 0.0612(9) 0.0569(8) 0.0026(7) 0.0010(6) 0.0003(7)
C9 0.0579(9) 0.0734(10) 0.0677(10) 0.0054(8) 0.0048(7) 0.0128(8)
C10 0.0625(10) 0.0939(13) 0.0639(10) 0.0166(9) -0.0035(8) 0.0088(9)
C11 0.0702(11) 0.0855(12) 0.0569(9) 0.0017(8) 0.0014(8) -0.0109(9)
C12 0.1017(14) 0.0730(11) 0.0658(10) -0.0092(9) -0.0020(9) 0.0086(10)
C13 0.0900(13) 0.0651(10) 0.0665(10) 0.0001(8) -0.0077(9) 0.0151(9)
C14 0.0640(12) 0.1147(17) 0.1288(18) 0.0260(14) 0.0237(11) -0.0038(11)
C15 0.0976(18) 0.120(2) 0.197(3) -0.0381(19) 0.0649(19) 0.0106(15)
C16 0.183(3) 0.148(2) 0.0738(14) 0.0085(15) -0.0466(16) -0.002(2)
C17 0.159(2) 0.1225(19) 0.0726(13) -0.0240(13) 0.0126(14) -0.0299(18)
N1 0.0615(9) 0.0965(12) 0.1031(12) 0.0019(9) 0.0219(8) -0.0030(8)
N2 0.1284(16) 0.1295(16) 0.0599(10) -0.0047(10) -0.0117(9) 0.0033(13)

loop_
_atom_type_symbol
_atom_type_description
_atom_type_scat_dispersion_real
_atom_type_scat_dispersion_imag
_atom_type_scat_source
C C 0.0033 0.0016 'International Tables Vol C Tables 4.2.6.8 and 6.1.1.4'
H H 0.0000 0.0000 'International Tables Vol C Tables 4.2.6.8 and 6.1.1.4'
N N 0.0061 0.0033 'International Tables Vol C Tables 4.2.6.8 and 6.1.1.4'

loop_
_geom_angle_atom_site_label_1
_geom_angle_atom_site_label_2
_geom_angle_atom_site_label_3
_geom_angle
_geom_angle_site_symmetry_1
C1 C1 C8 122.50(17) 2
C1 C1 C2 122.45(17) 2
C8 C1 C2 115.05(13) .
C3 C2 C7 116.05(14) .
C3 C2 C1 120.94(13) .
C7 C2 C1 122.85(14) .
C2 C3 C4 122.42(15) .
C2 C3 H3 118.8 .
C4 C3 H3 118.8 .
C3 C4 C5 121.23(16) .
C3 C4 H4 119.4 .
C5 C4 H4 119.4 .
N1 C5 C4 121.55(17) .
N1 C5 C6 121.79(16) .
C4 C5 C6 116.65(15) .
C7 C6 C5 121.15(15) .
C7 C6 H6 119.4 .
C5 C6 H6 119.4 .
C6 C7 C2 122.46(16) .
C6 C7 H7 118.8 .
C2 C7 H7 118.8 .
C9 C8 C13 115.65(15) .
C9 C8 C1 122.93(14) .
C13 C8 C1 121.17(14) .
C8 C9 C10 122.06(16) .
C8 C9 H9 119.0 .
C10 C9 H9 119.0 .
C9 C10 C11 121.69(16) .
C9 C10 H10 119.2 .
C11 C10 H10 119.2 .
N2 C11 C10 122.07(18) .
N2 C11 C12 121.53(19) .
C10 C11 C12 116.39(16) .
C13 C12 C11 121.24(17) .
C13 C12 H12 119.4 .
C11 C12 H12 119.4 .
C12 C13 C8 122.96(17) .
C12 C13 H13 118.5 .
C8 C13 H13 118.5 .
N1 C14 H14A 109.5 .
N1 C14 H14B 109.5 .
H14A C14 H14B 109.5 .
N1 C14 H14C 109.5 .
H14A C14 H14C 109.5 .
H14B C14 H14C 109.5 .
N1 C15 H15A 109.5 .
N1 C15 H15B 109.5 .
H15A C15 H15B 109.5 .
N1 C15 H15C 109.5 .
H15A C15 H15C 109.5 .
H15B C15 H15C 109.5 .
N2 C16 H16A 109.5 .
N2 C16 H16B 109.5 .
H16A C16 H16B 109.5 .
N2 C16 H16C 109.5 .
H16A C16 H16C 109.5 .
H16B C16 H16C 109.5 .
N2 C17 H17A 109.5 .
N2 C17 H17B 109.5 .
H17A C17 H17B 109.5 .
N2 C17 H17C 109.5 .
H17A C17 H17C 109.5 .
H17B C17 H17C 109.5 .
C5 N1 C15 120.97(17) .
C5 N1 C14 120.40(18) .
C15 N1 C14 117.55(17) .
C11 N2 C16 120.8(2) .
C11 N2 C17 120.08(19) .
C16 N2 C17 118.49(19) .

loop_
_geom_bond_atom_site_label_1
_geom_bond_atom_site_label_2
_geom_bond_distance
_geom_bond_site_symmetry_2
C1 C1 1.350(3) 2
C1 C8 1.486(2) .
C1 C2 1.491(2) .
C2 C3 1.381(2) .
C2 C7 1.387(2) .
C3 C4 1.381(2) .
C3 H3 0.9300 .
C4 C5 1.392(2) .
C4 H4 0.9300 .
C5 N1 1.386(2) .
C5 C6 1.394(3) .
C6 C7 1.378(2) .
C6 H6 0.9300 .
C7 H7 0.9300 .
C8 C9 1.385(2) .
C8 C13 1.388(2) .
C9 C10 1.386(2) .
C9 H9 0.9300 .
C10 C11 1.389(3) .
C10 H10 0.9300 .
C11 N2 1.381(2) .
C11 C12 1.391(3) .
C12 C13 1.374(3) .
C12 H12 0.9300 .
C13 H13 0.9300 .
C14 N1 1.437(3) .
C14 H14A 0.9600 .
C14 H14B 0.9600 .
C14 H14C 0.9600 .
C15 N1 1.417(3) .
C15 H15A 0.9600 .
C15 H15B 0.9600 .
C15 H15C 0.9600 .
C16 N2 1.426(3) .
C16 H16A 0.9600 .
C16 H16B 0.9600 .
C16 H16C 0.9600 .
C17 N2 1.449(3) .
C17 H17A 0.9600 .
C17 H17B 0.9600 .
C17 H17C 0.9600 .

loop_
_geom_torsion_atom_site_label_1
_geom_torsion_atom_site_label_2
_geom_torsion_atom_site_label_3
_geom_torsion_atom_site_label_4
_geom_torsion
_geom_torsion_site_symmetry_1
C1 C1 C2 C3 -57.73(17) 2
C8 C1 C2 C3 122.91(16) .
C1 C1 C2 C7 126.95(13) 2
C8 C1 C2 C7 -52.4(2) .
C7 C2 C3 C4 -0.4(2) .
C1 C2 C3 C4 -176.04(14) .
C2 C3 C4 C5 -1.3(3) .
C3 C4 C5 N1 -179.51(16) .
C3 C4 C5 C6 1.5(3) .
N1 C5 C6 C7 -179.02(16) .
C4 C5 C6 C7 0.0(3) .
C5 C6 C7 C2 -1.7(3) .
C3 C2 C7 C6 1.9(3) .
C1 C2 C7 C6 177.44(15) .
C1 C1 C8 C9 129.39(13) 2
C2 C1 C8 C9 -51.3(2) .
C1 C1 C8 C13 -56.64(18) 2
C2 C1 C8 C13 122.71(16) .
C13 C8 C9 C10 0.9(2) .
C1 C8 C9 C10 175.15(14) .
C8 C9 C10 C11 -1.1(3) .
C9 C10 C11 N2 179.15(16) .
C9 C10 C11 C12 0.1(3) .
N2 C11 C12 C13 -178.11(18) .
C10 C11 C12 C13 0.9(3) .
C11 C12 C13 C8 -1.1(3) .
C9 C8 C13 C12 0.2(3) .
C1 C8 C13 C12 -174.19(15) .
C4 C5 N1 C15 5.6(3) .
C6 C5 N1 C15 -175.5(2) .
C4 C5 N1 C14 173.42(17) .
C6 C5 N1 C14 -7.6(3) .
C10 C11 N2 C16 8.1(3) .
C12 C11 N2 C16 -173.0(2) .
C10 C11 N2 C17 178.91(19) .
C12 C11 N2 C17 -2.1(3) .
